data_7718697
loop_
_publ_author_name
'Zhang, Jingli'
'Xu, Xingyu'
'Yan, Xiaoyu'

_publ_section_title
;
 Au-involving chalcogen bond in 4-(2-chalcophenyl)-1,2,3-triazolylidene
 Au(i) complexes: synthesis, characterization, and photophysical
 properties
;
_journal_issue 24
_journal_name_full 'Dalton Transactions'
_journal_page_first 9576
_journal_page_last 9583
_journal_paper_doi 10.1039/D4DT03508A
_journal_volume 54
_journal_year 2025
_chemical_formula_sum 'C29.8 H36.9 Au Cl N3 S0.95'
_chemical_formula_weight 699.95
_space_group_crystal_system triclinic
_space_group_IT_number 2
_space_group_name_Hall '-P 1'
_space_group_name_H-M_alt 'P -1'
_atom_sites_solution_hydrogens geom
_atom_sites_solution_primary direct
_audit_creation_method
;FinalCif V118 by Daniel Kratzert, Freiburg 2025,
https://dkratzert.de/finalcif.html
;
_audit_update_record
;
2025-05-14 deposited with the CCDC.	2025-05-15 downloaded from the CCDC.
;
_cell_angle_alpha 107.881(3)
_cell_angle_beta 102.790(3)
_cell_angle_gamma 108.608(3)
_cell_formula_units_Z 2
_cell_length_a 10.1390(10)
_cell_length_b 13.1189(13)
_cell_length_c 13.2117(13)
_cell_measurement_reflns_used 3271
_cell_measurement_temperature 150(2)
_cell_measurement_theta_max 24.6505
_cell_measurement_theta_min 2.3145
_cell_volume 1482.3(3)
_computing_cell_refinement 'SAINT V8.41'
_computing_data_collection 'Bruker BIS 8.5.0.27 Release/2023-03-20 && APEX5 2023.9-4'
_computing_data_reduction 'SAINT V8.41'
_computing_molecular_graphics 'Mercury CSD, C. F. Macrae et al. 2008'
_computing_publication_material
;FinalCif V118 by Daniel Kratzert, Freiburg 2025,
https://dkratzert.de/finalcif.html
;
_computing_structure_refinement 'SHELXL-2019/2 (Sheldrick, 2019)'
_computing_structure_solution 'SHELXT 2018/2'
_diffrn_ambient_environment N~2~
_diffrn_ambient_temperature 150(2)
_diffrn_detector CPAD
_diffrn_detector_area_resol_mean 7.41
_diffrn_detector_type 'Bruker PHOTON III'
_diffrn_measured_fraction_theta_full 0.990
_diffrn_measured_fraction_theta_max 0.990
_diffrn_measurement_device 'three-circle diffractometer'
_diffrn_measurement_device_type 'Bruker D8 VENTURE dual wavelength Mo/Cu'
_diffrn_measurement_method '\w and \f scans'
_diffrn_measurement_specimen_support 'MiTeGen micromount'
_diffrn_radiation_monochromator 'mirror optics'
_diffrn_radiation_probe x-ray
_diffrn_radiation_type MoK\a
_diffrn_radiation_wavelength 0.71073
_diffrn_reflns_av_R_equivalents 0.1079
_diffrn_reflns_av_unetI/netI 0.1007
_diffrn_reflns_Laue_measured_fraction_full 0.990
_diffrn_reflns_Laue_measured_fraction_max 0.990
_diffrn_reflns_limit_h_max 12
_diffrn_reflns_limit_h_min -12
_diffrn_reflns_limit_k_max 15
_diffrn_reflns_limit_k_min -15
_diffrn_reflns_limit_l_max 15
_diffrn_reflns_limit_l_min -15
_diffrn_reflns_number 22690
_diffrn_reflns_point_group_measured_fraction_full 0.990
_diffrn_reflns_point_group_measured_fraction_max 0.990
_diffrn_reflns_theta_full 25.242
_diffrn_reflns_theta_max 25.349
_diffrn_reflns_theta_min 2.228
_diffrn_source 'microfocus sealed X-ray tube'
_diffrn_source_current 1.4
_diffrn_source_type 'Incoatec I\ms'
_diffrn_source_voltage 50.0
_exptl_absorpt_coefficient_mu 5.142
_exptl_absorpt_correction_T_max 0.7457
_exptl_absorpt_correction_T_min 0.6089
_exptl_absorpt_correction_type multi-scan
_exptl_absorpt_process_details
;SADABS-2016/2 - Bruker AXS area detector scaling and absorption correction:
Krause, L., Herbst-Irmer, R., Sheldrick G.M. & Stalke D., J. Appl. Cryst. 48
(2015) 3-10
;
_exptl_crystal_colour colourless
_exptl_crystal_density_diffrn 1.568
_exptl_crystal_description block
_exptl_crystal_F_000 696
_exptl_crystal_size_max 0.100
_exptl_crystal_size_mid 0.100
_exptl_crystal_size_min 0.050
_refine_diff_density_max 1.510
_refine_diff_density_min -1.331
_refine_diff_density_rms 0.189
_refine_ls_extinction_method none
_refine_ls_goodness_of_fit_ref 0.997
_refine_ls_hydrogen_treatment constr
_refine_ls_matrix_type full
_refine_ls_number_parameters 390
_refine_ls_number_reflns 5368
_refine_ls_number_restraints 425
_refine_ls_restrained_S_all 0.963
_refine_ls_R_factor_all 0.0777
_refine_ls_R_factor_gt 0.0518
_refine_ls_shift/su_max 0.005
_refine_ls_shift/su_mean 0.000
_refine_ls_structure_factor_coef Fsqd
_refine_ls_weighting_details 'w=1/[\s^2^(Fo^2^)+(0.0537P)^2^] where P=(Fo^2^+2Fc^2^)/3'
_refine_ls_weighting_scheme calc
_refine_ls_wR_factor_gt 0.1051
_refine_ls_wR_factor_ref 0.1145
_reflns_Friedel_coverage 0.000
_reflns_number_gt 4028
_reflns_number_total 5368
_reflns_threshold_expression 'I > 2\s(I)'
_cod_data_source_file d4dt03508a2.cif
_cod_data_source_block mo_xr2024164_03_02_2saucl_2_0m_sq
_cod_depositor_comments 'Adding full bibliography for 7718697--7718703.cif.'
_cod_original_formula_sum 'C29.80 H36.90 Au Cl N3 S0.95'
_cod_database_code 7718697
_shelx_shelxl_version_number 2019/2
_shelx_space_group_comment
;
The symmetry employed for this shelxl refinement is uniquely defined
by the following loop, which should always be used as a source of
symmetry information in preference to the above space-group names.
They are only intended as comments.
;
_shelx_estimated_absorpt_t_min 0.627
_shelx_estimated_absorpt_t_max 0.783
_diffrn_measurement_ambient_temperature_device_make 'Oxford Cryostream 800'

loop_
_space_group_symop_operation_xyz
'x, y, z'
'-x, -y, -z'

loop_
_atom_site_label
_atom_site_type_symbol
_atom_site_fract_x
_atom_site_fract_y
_atom_site_fract_z
_atom_site_U_iso_or_equiv
_atom_site_adp_type
_atom_site_occupancy
_atom_site_site_symmetry_order
_atom_site_calc_flag
_atom_site_refinement_flags_posn
_atom_site_refinement_flags_adp
_atom_site_refinement_flags_occupancy
_atom_site_disorder_assembly
_atom_site_disorder_group
Au1 Au 0.82488(4) 0.55562(3) 0.73537(3) 0.02472(13) Uani 0.9489(14) 1 d . U P A 1
Cl1 Cl 0.6236(3) 0.3918(2) 0.7020(2) 0.0465(7) Uani 0.9489(14) 1 d . . P A 1
Au2 Au 0.8336(10) 0.8266(7) 0.6608(7) 0.027(2) Uani 0.0511(14) 1 d . U P A 3
Cl2 Cl 0.638(6) 0.854(4) 0.575(4) 0.026(8) Uani 0.0511(14) 1 d . U P A 3
N1 N 1.1425(8) 0.7254(6) 0.8132(5) 0.0190(14) Uani 1 1 d . U . . .
N2 N 1.2378(8) 0.8308(6) 0.8253(5) 0.0208(15) Uani 1 1 d . U . . .
N3 N 1.1485(7) 0.8730(6) 0.7809(5) 0.0194(14) Uani 1 1 d . U . . .
C1 C 0.9951(10) 0.6999(7) 0.7626(6) 0.0211(17) Uani 1 1 d . U . . .
H1A H 0.909938 0.631194 0.745737 0.025 Uiso 0.0511(14) 1 calc R U P A 1
C2 C 1.0008(9) 0.7988(7) 0.7419(6) 0.0179(16) Uani 1 1 d . U . . .
C3 C 0.8807(12) 0.8223(7) 0.6903(7) 0.025(3) Uani 0.9489(14) 1 d D U P A .
S1 S 0.7157(4) 0.7083(3) 0.5936(3) 0.0296(9) Uani 0.684(3) 1 d D U P A 1
C4 C 0.869(2) 0.9267(17) 0.7028(12) 0.031(3) Uani 0.684(3) 1 d D U P A 1
H4 H 0.948590 1.001135 0.752748 0.037 Uiso 0.684(3) 1 calc R U P A 1
C5 C 0.7322(17) 0.9155(15) 0.6361(11) 0.026(2) Uani 0.684(3) 1 d D U P A 1
H5 H 0.708784 0.980010 0.635886 0.031 Uiso 0.684(3) 1 calc R U P A 1
C6 C 0.6383(19) 0.8015(16) 0.5728(12) 0.028(3) Uani 0.684(3) 1 d D U P A 1
H6 H 0.540210 0.775866 0.522298 0.034 Uiso 0.684(3) 1 calc R U P A 1
S1A S 0.8890(14) 0.9607(9) 0.7186(8) 0.030(2) Uani 0.265(3) 1 d D U P A 2
C4A C 0.743(3) 0.741(2) 0.6119(17) 0.032(4) Uani 0.265(3) 1 d D U P A 2
H4A H 0.714924 0.658539 0.584893 0.039 Uiso 0.265(3) 1 calc R U P A 2
C5A C 0.646(2) 0.790(3) 0.5747(16) 0.028(4) Uani 0.265(3) 1 d D U P A 2
H5A H 0.547748 0.744584 0.520766 0.034 Uiso 0.265(3) 1 calc R U P A 2
C6A C 0.712(3) 0.908(3) 0.6258(17) 0.028(4) Uani 0.265(3) 1 d D U P A 2
H6A H 0.665096 0.957182 0.611681 0.033 Uiso 0.265(3) 1 calc R U P A 2
C7 C 1.2148(9) 0.9872(7) 0.7781(7) 0.0210(17) Uani 1 1 d . U . . .
C8 C 1.2566(10) 1.0880(7) 0.8764(7) 0.0255(18) Uani 1 1 d . U . . .
C9 C 1.3167(10) 1.1934(8) 0.8668(8) 0.035(2) Uani 1 1 d . U . . .
H9 H 1.349127 1.265101 0.931144 0.043 Uiso 1 1 calc R U . . .
C10 C 1.3311(11) 1.1978(8) 0.7662(8) 0.033(2) Uani 1 1 d . U . . .
H10 H 1.372100 1.272052 0.762530 0.039 Uiso 1 1 calc R U . . .
C11 C 1.2876(11) 1.0977(8) 0.6731(8) 0.034(2) Uani 1 1 d . U . . .
H11 H 1.297668 1.103123 0.604933 0.041 Uiso 1 1 calc R U . . .
C12 C 1.2291(9) 0.9886(7) 0.6746(7) 0.0238(18) Uani 1 1 d . U . . .
C13 C 1.2036(10) 0.6554(7) 0.8540(7) 0.0240(18) Uani 1 1 d . U . . .
C14 C 1.2217(10) 0.6643(7) 0.9644(7) 0.0250(18) Uani 1 1 d . U . . .
C15 C 1.2806(11) 0.5959(8) 1.0007(7) 0.032(2) Uani 1 1 d . U . . .
H15 H 1.293849 0.600453 1.075671 0.039 Uiso 1 1 calc R U . . .
C16 C 1.3212(11) 0.5197(8) 0.9279(8) 0.034(2) Uani 1 1 d . U . . .
H16 H 1.362714 0.472977 0.954092 0.041 Uiso 1 1 calc R U . . .
C17 C 1.3022(10) 0.5112(8) 0.8191(7) 0.033(2) Uani 1 1 d . U . . .
H17 H 1.331179 0.459049 0.770907 0.039 Uiso 1 1 calc R U . . .
C18 C 1.2406(10) 0.5783(7) 0.7784(7) 0.0257(18) Uani 1 1 d . U . . .
C19 C 1.2169(10) 0.5652(7) 0.6569(7) 0.030(2) Uani 1 1 d . U . . .
H19 H 1.174779 0.621677 0.644887 0.036 Uiso 1 1 calc R U . . .
C20 C 1.3616(12) 0.5947(10) 0.6316(8) 0.049(3) Uani 1 1 d . U . . .
H20A H 1.434588 0.673572 0.687113 0.074 Uiso 1 1 calc R U . . .
H20B H 1.341608 0.592762 0.554858 0.074 Uiso 1 1 calc R U . . .
H20C H 1.401247 0.536686 0.636772 0.074 Uiso 1 1 calc R U . . .
C21 C 1.1029(11) 0.4411(7) 0.5747(7) 0.036(2) Uani 1 1 d . U . . .
H21A H 1.139049 0.383566 0.587362 0.055 Uiso 1 1 calc R U . . .
H21B H 1.088059 0.433260 0.496300 0.055 Uiso 1 1 calc R U . . .
H21C H 1.008228 0.426793 0.587397 0.055 Uiso 1 1 calc R U . . .
C22 C 1.1810(11) 0.7512(9) 1.0451(7) 0.035(2) Uani 1 1 d . U . . .
H22 H 1.136434 0.789888 1.001709 0.042 Uiso 1 1 calc R U . . .
C23 C 1.3198(14) 0.8464(10) 1.1432(10) 0.072(4) Uani 1 1 d . U . . .
H23A H 1.368740 0.810151 1.184483 0.107 Uiso 1 1 calc R U . . .
H23B H 1.292355 0.900623 1.194831 0.107 Uiso 1 1 calc R U . . .
H23C H 1.387982 0.890036 1.113757 0.107 Uiso 1 1 calc R U . . .
C24 C 1.0674(15) 0.6893(12) 1.0875(11) 0.067(4) Uani 1 1 d . U . . .
H24A H 0.978514 0.628850 1.022636 0.100 Uiso 1 1 calc R U . . .
H24B H 1.040381 0.746580 1.135730 0.100 Uiso 1 1 calc R U . . .
H24C H 1.109421 0.652061 1.131864 0.100 Uiso 1 1 calc R U . . .
C25 C 1.2393(10) 1.0833(7) 0.9855(7) 0.029(2) Uani 1 1 d . U . . .
H25 H 1.178791 0.999201 0.968784 0.035 Uiso 1 1 calc R U . . .
C26 C 1.1590(15) 1.1537(10) 1.0307(9) 0.060(3) Uani 1 1 d . U . . .
H26A H 1.219403 1.237504 1.053454 0.089 Uiso 1 1 calc R U . . .
H26B H 1.141314 1.141075 1.096782 0.089 Uiso 1 1 calc R U . . .
H26C H 1.063513 1.128692 0.971559 0.089 Uiso 1 1 calc R U . . .
C27 C 1.3913(13) 1.1223(11) 1.0742(9) 0.059(3) Uani 1 1 d . U . . .
H27A H 1.437685 1.070203 1.045151 0.088 Uiso 1 1 calc R U . . .
H27B H 1.378611 1.118350 1.144504 0.088 Uiso 1 1 calc R U . . .
H27C H 1.454946 1.203474 1.089773 0.088 Uiso 1 1 calc R U . . .
C28 C 1.1796(10) 0.8761(8) 0.5703(7) 0.029(2) Uani 1 1 d . U . . .
H28 H 1.134487 0.807587 0.588784 0.035 Uiso 1 1 calc R U . . .
C29 C 1.3155(12) 0.8702(9) 0.5416(9) 0.050(3) Uani 1 1 d . U . . .
H29A H 1.365380 0.939792 0.528511 0.074 Uiso 1 1 calc R U . . .
H29B H 1.283936 0.798910 0.472817 0.074 Uiso 1 1 calc R U . . .
H29C H 1.384519 0.867981 0.605007 0.074 Uiso 1 1 calc R U . . .
C30 C 1.0624(11) 0.8686(9) 0.4691(7) 0.041(2) Uani 1 1 d . U . . .
H30A H 0.970837 0.860637 0.485556 0.061 Uiso 1 1 calc R U . . .
H30B H 1.041265 0.799977 0.401001 0.061 Uiso 1 1 calc R U . . .
H30C H 1.099987 0.940356 0.456115 0.061 Uiso 1 1 calc R U . . .

loop_
_atom_site_aniso_label
_atom_site_aniso_U_11
_atom_site_aniso_U_22
_atom_site_aniso_U_33
_atom_site_aniso_U_23
_atom_site_aniso_U_13
_atom_site_aniso_U_12
Au1 0.0228(2) 0.01924(19) 0.02264(19) 0.00488(13) 0.00431(15) 0.00338(15)
Cl1 0.0392(17) 0.0369(14) 0.0361(13) 0.0169(12) 0.0017(13) -0.0110(13)
Au2 0.025(4) 0.030(4) 0.029(4) 0.010(3) 0.011(3) 0.015(3)
Cl2 0.023(13) 0.015(13) 0.035(13) 0.000(11) 0.004(11) 0.015(11)
N1 0.022(4) 0.020(3) 0.018(3) 0.007(3) 0.008(3) 0.013(3)
N2 0.022(4) 0.023(4) 0.023(3) 0.012(3) 0.009(3) 0.014(3)
N3 0.018(4) 0.021(3) 0.023(3) 0.009(3) 0.010(3) 0.010(3)
C1 0.025(5) 0.026(4) 0.013(4) 0.007(3) 0.006(3) 0.011(4)
C2 0.017(4) 0.015(4) 0.017(3) 0.006(3) 0.004(3) 0.004(3)
C3 0.027(4) 0.028(4) 0.025(4) 0.013(3) 0.009(3) 0.014(4)
S1 0.0202(19) 0.0238(18) 0.0334(17) 0.0021(14) 0.0018(15) 0.0099(16)
C4 0.026(5) 0.028(5) 0.035(4) 0.007(4) 0.008(4) 0.014(4)
C5 0.024(4) 0.029(4) 0.027(4) 0.010(4) 0.008(4) 0.017(4)
C6 0.024(4) 0.032(4) 0.029(4) 0.009(4) 0.005(4) 0.016(4)
S1A 0.027(4) 0.028(5) 0.035(4) 0.016(3) 0.003(3) 0.014(4)
C4A 0.026(5) 0.031(6) 0.031(5) 0.005(5) 0.007(5) 0.012(5)
C5A 0.024(5) 0.030(5) 0.030(5) 0.007(5) 0.006(5) 0.015(5)
C6A 0.025(5) 0.029(5) 0.030(5) 0.010(5) 0.006(5) 0.016(5)
C7 0.012(4) 0.012(4) 0.029(4) 0.000(3) 0.004(3) 0.004(3)
C8 0.021(5) 0.022(4) 0.030(4) 0.006(3) 0.008(4) 0.009(4)
C9 0.029(5) 0.021(4) 0.050(5) 0.009(4) 0.019(5) 0.005(4)
C10 0.035(6) 0.017(4) 0.044(5) 0.015(4) 0.011(4) 0.007(4)
C11 0.031(5) 0.038(5) 0.041(5) 0.023(4) 0.019(4) 0.014(4)
C12 0.021(5) 0.025(4) 0.026(4) 0.005(3) 0.009(4) 0.015(4)
C13 0.025(5) 0.017(4) 0.026(4) 0.005(3) 0.008(4) 0.008(4)
C14 0.025(5) 0.023(4) 0.026(4) 0.009(3) 0.009(4) 0.010(4)
C15 0.036(6) 0.028(5) 0.026(4) 0.011(4) 0.003(4) 0.012(4)
C16 0.038(6) 0.023(4) 0.043(5) 0.017(4) 0.009(4) 0.015(4)
C17 0.032(6) 0.026(5) 0.034(5) 0.005(4) 0.012(4) 0.013(4)
C18 0.024(5) 0.016(4) 0.030(4) 0.005(3) 0.003(4) 0.007(4)
C19 0.034(6) 0.022(4) 0.028(4) 0.005(4) 0.006(4) 0.013(4)
C20 0.048(8) 0.052(7) 0.038(6) 0.013(5) 0.015(6) 0.016(6)
C21 0.039(6) 0.026(5) 0.031(5) 0.001(4) 0.011(5) 0.008(5)
C22 0.037(6) 0.051(6) 0.032(5) 0.018(4) 0.022(4) 0.028(5)
C23 0.065(9) 0.052(7) 0.061(7) -0.021(6) 0.015(7) 0.028(7)
C24 0.080(10) 0.085(9) 0.078(8) 0.048(7) 0.053(8) 0.055(8)
C25 0.030(5) 0.020(4) 0.027(4) 0.002(4) 0.009(4) 0.006(4)
C26 0.095(10) 0.066(8) 0.059(7) 0.032(6) 0.052(7) 0.060(8)
C27 0.039(7) 0.072(8) 0.036(6) 0.015(6) -0.003(5) 0.006(6)
C28 0.028(5) 0.028(5) 0.028(4) 0.009(4) 0.008(4) 0.011(4)
C29 0.055(8) 0.053(7) 0.044(6) 0.008(5) 0.028(6) 0.030(6)
C30 0.042(7) 0.040(6) 0.030(5) 0.015(4) 0.001(5) 0.012(5)

loop_
_atom_type_symbol
_atom_type_description
_atom_type_scat_dispersion_real
_atom_type_scat_dispersion_imag
_atom_type_scat_source
C C 0.0033 0.0016 'International Tables Vol C Tables 4.2.6.8 and 6.1.1.4'
H H 0.0000 0.0000 'International Tables Vol C Tables 4.2.6.8 and 6.1.1.4'
Au Au -2.0133 8.8022 'International Tables Vol C Tables 4.2.6.8 and 6.1.1.4'
Cl Cl 0.1484 0.1585 'International Tables Vol C Tables 4.2.6.8 and 6.1.1.4'
N N 0.0061 0.0033 'International Tables Vol C Tables 4.2.6.8 and 6.1.1.4'
S S 0.1246 0.1234 'International Tables Vol C Tables 4.2.6.8 and 6.1.1.4'

loop_
_geom_angle_atom_site_label_1
_geom_angle_atom_site_label_2
_geom_angle_atom_site_label_3
_geom_angle
_geom_angle_site_symmetry_1
_geom_angle_site_symmetry_3
_geom_angle_publ_flag
C1 Au1 Cl1 178.2(3) . . ?
C3 Au2 C2 8.5(11) . . ?
C3 Au2 Cl2 169.2(19) . . ?
C2 Au2 Cl2 176.9(14) . . ?
N2 N1 C1 114.1(6) . . ?
N2 N1 C13 117.8(7) . . ?
C1 N1 C13 128.2(7) . . ?
N3 N2 N1 103.1(6) . . ?
N2 N3 C2 113.2(6) . . ?
N2 N3 C7 118.4(7) . . ?
C2 N3 C7 128.3(7) . . ?
N1 C1 C2 103.4(7) . . ?
N1 C1 Au1 125.2(6) . . ?
C2 C1 Au1 131.4(6) . . ?
N1 C1 H1A 128.3 . . ?
C2 C1 H1A 128.3 . . ?
Au1 C1 H1A 3.5 . . ?
N3 C2 C1 106.2(7) . . ?
N3 C2 C3 125.0(7) . . ?
C1 C2 C3 128.8(8) . . ?
N3 C2 Au2 125.1(6) . . ?
C1 C2 Au2 128.5(7) . . ?
C3 C2 Au2 3.4(4) . . ?
Au2 C3 C2 168.1(15) . . ?
C4 C3 C2 131.1(11) . . ?
C4A C3 C2 127.2(14) . . ?
C4A C3 S1A 109.0(13) . . ?
C2 C3 S1A 123.8(8) . . ?
C4 C3 S1 108.5(11) . . ?
C2 C3 S1 120.4(6) . . ?
C6 S1 C3 92.8(8) . . ?
C3 C4 C5 115.1(16) . . ?
C3 C4 H4 122.4 . . ?
C5 C4 H4 122.4 . . ?
C6 C5 C4 111.3(18) . . ?
C6 C5 H5 124.4 . . ?
C4 C5 H5 124.4 . . ?
C5 C6 S1 112.3(16) . . ?
C5 C6 H6 123.9 . . ?
S1 C6 H6 123.9 . . ?
C3 S1A C6A 92.6(11) . . ?
C3 C4A C5A 115.0(18) . . ?
C3 C4A H4A 122.5 . . ?
C5A C4A H4A 122.5 . . ?
C6A C5A C4A 111(2) . . ?
C6A C5A H5A 124.5 . . ?
C4A C5A H5A 124.5 . . ?
C5A C6A S1A 112(2) . . ?
C5A C6A H6A 123.8 . . ?
S1A C6A H6A 123.8 . . ?
C8 C7 C12 124.5(7) . . ?
C8 C7 N3 118.2(7) . . ?
C12 C7 N3 117.3(6) . . ?
C9 C8 C7 115.0(7) . . ?
C9 C8 C25 121.9(7) . . ?
C7 C8 C25 123.1(7) . . ?
C8 C9 C10 121.9(8) . . ?
C8 C9 H9 119.0 . . ?
C10 C9 H9 119.0 . . ?
C11 C10 C9 120.8(8) . . ?
C11 C10 H10 119.6 . . ?
C9 C10 H10 119.6 . . ?
C10 C11 C12 121.7(8) . . ?
C10 C11 H11 119.1 . . ?
C12 C11 H11 119.1 . . ?
C11 C12 C7 116.1(7) . . ?
C11 C12 C28 121.9(7) . . ?
C7 C12 C28 122.0(7) . . ?
C14 C13 C18 122.7(8) . . ?
C14 C13 N1 120.1(7) . . ?
C18 C13 N1 117.2(7) . . ?
C15 C14 C13 118.5(7) . . ?
C15 C14 C22 120.5(7) . . ?
C13 C14 C22 121.0(7) . . ?
C14 C15 C16 120.1(8) . . ?
C14 C15 H15 120.0 . . ?
C16 C15 H15 120.0 . . ?
C17 C16 C15 121.0(8) . . ?
C17 C16 H16 119.5 . . ?
C15 C16 H16 119.5 . . ?
C16 C17 C18 120.6(8) . . ?
C16 C17 H17 119.7 . . ?
C18 C17 H17 119.7 . . ?
C13 C18 C17 117.1(7) . . ?
C13 C18 C19 123.2(7) . . ?
C17 C18 C19 119.7(7) . . ?
C18 C19 C21 109.9(7) . . ?
C18 C19 C20 112.9(8) . . ?
C21 C19 C20 110.8(7) . . ?
C18 C19 H19 107.7 . . ?
C21 C19 H19 107.7 . . ?
C20 C19 H19 107.7 . . ?
C19 C20 H20A 109.5 . . ?
C19 C20 H20B 109.5 . . ?
H20A C20 H20B 109.5 . . ?
C19 C20 H20C 109.5 . . ?
H20A C20 H20C 109.5 . . ?
H20B C20 H20C 109.5 . . ?
C19 C21 H21A 109.5 . . ?
C19 C21 H21B 109.5 . . ?
H21A C21 H21B 109.5 . . ?
C19 C21 H21C 109.5 . . ?
H21A C21 H21C 109.5 . . ?
H21B C21 H21C 109.5 . . ?
C24 C22 C23 111.1(9) . . ?
C24 C22 C14 111.6(8) . . ?
C23 C22 C14 110.2(8) . . ?
C24 C22 H22 108.0 . . ?
C23 C22 H22 108.0 . . ?
C14 C22 H22 108.0 . . ?
C22 C23 H23A 109.5 . . ?
C22 C23 H23B 109.5 . . ?
H23A C23 H23B 109.5 . . ?
C22 C23 H23C 109.5 . . ?
H23A C23 H23C 109.5 . . ?
H23B C23 H23C 109.5 . . ?
C22 C24 H24A 109.5 . . ?
C22 C24 H24B 109.5 . . ?
H24A C24 H24B 109.5 . . ?
C22 C24 H24C 109.5 . . ?
H24A C24 H24C 109.5 . . ?
H24B C24 H24C 109.5 . . ?
C26 C25 C8 112.6(7) . . ?
C26 C25 C27 111.1(8) . . ?
C8 C25 C27 110.2(8) . . ?
C26 C25 H25 107.6 . . ?
C8 C25 H25 107.6 . . ?
C27 C25 H25 107.6 . . ?
C25 C26 H26A 109.5 . . ?
C25 C26 H26B 109.5 . . ?
H26A C26 H26B 109.5 . . ?
C25 C26 H26C 109.5 . . ?
H26A C26 H26C 109.5 . . ?
H26B C26 H26C 109.5 . . ?
C25 C27 H27A 109.5 . . ?
C25 C27 H27B 109.5 . . ?
H27A C27 H27B 109.5 . . ?
C25 C27 H27C 109.5 . . ?
H27A C27 H27C 109.5 . . ?
H27B C27 H27C 109.5 . . ?
C12 C28 C29 109.0(8) . . ?
C12 C28 C30 111.5(7) . . ?
C29 C28 C30 111.2(7) . . ?
C12 C28 H28 108.3 . . ?
C29 C28 H28 108.3 . . ?
C30 C28 H28 108.3 . . ?
C28 C29 H29A 109.5 . . ?
C28 C29 H29B 109.5 . . ?
H29A C29 H29B 109.5 . . ?
C28 C29 H29C 109.5 . . ?
H29A C29 H29C 109.5 . . ?
H29B C29 H29C 109.5 . . ?
C28 C30 H30A 109.5 . . ?
C28 C30 H30B 109.5 . . ?
H30A C30 H30B 109.5 . . ?
C28 C30 H30C 109.5 . . ?
H30A C30 H30C 109.5 . . ?
H30B C30 H30C 109.5 . . ?

loop_
_geom_bond_atom_site_label_1
_geom_bond_atom_site_label_2
_geom_bond_distance
_geom_bond_site_symmetry_2
_geom_bond_publ_flag
Au1 C1 1.978(8) . ?
Au1 Cl1 2.280(3) . ?
Au2 C3 0.576(12) . ?
Au2 C2 1.996(12) . ?
Au2 Cl2 2.26(5) . ?
N1 N2 1.347(9) . ?
N1 C1 1.375(10) . ?
N1 C13 1.427(10) . ?
N2 N3 1.325(9) . ?
N3 C2 1.370(10) . ?
N3 C7 1.448(10) . ?
C1 C2 1.393(11) . ?
C1 H1A 0.9500 . ?
C2 C3 1.429(15) . ?
C3 C4 1.37(2) . ?
C3 C4A 1.38(3) . ?
C3 S1A 1.708(11) . ?
C3 S1 1.718(10) . ?
S1 C6 1.706(18) . ?
C4 C5 1.41(3) . ?
C4 H4 0.9500 . ?
C5 C6 1.347(15) . ?
C5 H5 0.9500 . ?
C6 H6 0.9500 . ?
S1A C6A 1.71(2) . ?
C4A C5A 1.41(3) . ?
C4A H4A 0.9500 . ?
C5A C6A 1.348(17) . ?
C5A H5A 0.9500 . ?
C6A H6A 0.9500 . ?
C7 C8 1.400(11) . ?
C7 C12 1.411(11) . ?
C8 C9 1.379(12) . ?
C8 C25 1.508(11) . ?
C9 C10 1.386(12) . ?
C9 H9 0.9500 . ?
C10 C11 1.353(12) . ?
C10 H10 0.9500 . ?
C11 C12 1.372(12) . ?
C11 H11 0.9500 . ?
C12 C28 1.517(11) . ?
C13 C14 1.392(11) . ?
C13 C18 1.396(11) . ?
C14 C15 1.367(11) . ?
C14 C22 1.535(11) . ?
C15 C16 1.394(12) . ?
C15 H15 0.9500 . ?
C16 C17 1.372(12) . ?
C16 H16 0.9500 . ?
C17 C18 1.396(12) . ?
C17 H17 0.9500 . ?
C18 C19 1.516(11) . ?
C19 C21 1.525(12) . ?
C19 C20 1.533(13) . ?
C19 H19 1.0000 . ?
C20 H20A 0.9800 . ?
C20 H20B 0.9800 . ?
C20 H20C 0.9800 . ?
C21 H21A 0.9800 . ?
C21 H21B 0.9800 . ?
C21 H21C 0.9800 . ?
C22 C24 1.507(13) . ?
C22 C23 1.515(15) . ?
C22 H22 1.0000 . ?
C23 H23A 0.9800 . ?
C23 H23B 0.9800 . ?
C23 H23C 0.9800 . ?
C24 H24A 0.9800 . ?
C24 H24B 0.9800 . ?
C24 H24C 0.9800 . ?
C25 C26 1.493(12) . ?
C25 C27 1.529(14) . ?
C25 H25 1.0000 . ?
C26 H26A 0.9800 . ?
C26 H26B 0.9800 . ?
C26 H26C 0.9800 . ?
C27 H27A 0.9800 . ?
C27 H27B 0.9800 . ?
C27 H27C 0.9800 . ?
C28 C29 1.527(12) . ?
C28 C30 1.533(12) . ?
C28 H28 1.0000 . ?
C29 H29A 0.9800 . ?
C29 H29B 0.9800 . ?
C29 H29C 0.9800 . ?
C30 H30A 0.9800 . ?
C30 H30B 0.9800 . ?
C30 H30C 0.9800 . ?

loop_
_geom_torsion_atom_site_label_1
_geom_torsion_atom_site_label_2
_geom_torsion_atom_site_label_3
_geom_torsion_atom_site_label_4
_geom_torsion
_geom_torsion_site_symmetry_1
_geom_torsion_site_symmetry_2
_geom_torsion_site_symmetry_3
_geom_torsion_site_symmetry_4
_geom_torsion_publ_flag
C1 N1 N2 N3 -0.2(7) . . . . ?
C13 N1 N2 N3 -179.6(6) . . . . ?
N1 N2 N3 C2 0.4(7) . . . . ?
N1 N2 N3 C7 -179.2(5) . . . . ?
N2 N1 C1 C2 -0.1(8) . . . . ?
C13 N1 C1 C2 179.3(6) . . . . ?
N2 N1 C1 Au1 -178.1(5) . . . . ?
C13 N1 C1 Au1 1.2(10) . . . . ?
N2 N3 C2 C1 -0.4(8) . . . . ?
C7 N3 C2 C1 179.1(6) . . . . ?
N2 N3 C2 C3 179.9(6) . . . . ?
C7 N3 C2 C3 -0.6(11) . . . . ?
N2 N3 C2 Au2 -175.9(5) . . . . ?
C7 N3 C2 Au2 3.6(10) . . . . ?
N1 C1 C2 N3 0.3(7) . . . . ?
Au1 C1 C2 N3 178.1(5) . . . . ?
N1 C1 C2 C3 179.9(7) . . . . ?
Au1 C1 C2 C3 -2.2(12) . . . . ?
N1 C1 C2 Au2 175.6(6) . . . . ?
Cl2 Au2 C3 C2 168(7) . . . . ?
N3 C2 C3 Au2 93(8) . . . . ?
C1 C2 C3 Au2 -87(8) . . . . ?
N3 C2 C3 C4 -27.4(10) . . . . ?
C1 C2 C3 C4 153.0(6) . . . . ?
N3 C2 C3 C4A 152.1(8) . . . . ?
C1 C2 C3 C4A -27.5(12) . . . . ?
N3 C2 C3 S1A -27.9(10) . . . . ?
C1 C2 C3 S1A 152.5(7) . . . . ?
N3 C2 C3 S1 152.1(6) . . . . ?
C1 C2 C3 S1 -27.5(10) . . . . ?
C4 C3 S1 C6 0.2(3) . . . . ?
C2 C3 S1 C6 -179.5(7) . . . . ?
C2 C3 C4 C5 179.3(8) . . . . ?
S1 C3 C4 C5 -0.2(4) . . . . ?
C3 C4 C5 C6 0.2(7) . . . . ?
C4 C5 C6 S1 -0.1(8) . . . . ?
C3 S1 C6 C5 -0.1(6) . . . . ?
C4A C3 S1A C6A -0.6(6) . . . . ?
C2 C3 S1A C6A 179.4(8) . . . . ?
C2 C3 C4A C5A -179.5(9) . . . . ?
S1A C3 C4A C5A 0.5(9) . . . . ?
C3 C4A C5A C6A -0.1(11) . . . . ?
C4A C5A C6A S1A -0.3(11) . . . . ?
C3 S1A C6A C5A 0.5(8) . . . . ?
N2 N3 C7 C8 -82.4(9) . . . . ?
C2 N3 C7 C8 98.1(9) . . . . ?
N2 N3 C7 C12 99.2(8) . . . . ?
C2 N3 C7 C12 -80.2(9) . . . . ?
C12 C7 C8 C9 -0.8(13) . . . . ?
N3 C7 C8 C9 -179.0(8) . . . . ?
C12 C7 C8 C25 179.8(8) . . . . ?
N3 C7 C8 C25 1.6(12) . . . . ?
C7 C8 C9 C10 1.3(13) . . . . ?
C25 C8 C9 C10 -179.3(9) . . . . ?
C8 C9 C10 C11 -0.6(15) . . . . ?
C9 C10 C11 C12 -0.7(15) . . . . ?
C10 C11 C12 C7 1.1(13) . . . . ?
C10 C11 C12 C28 179.8(9) . . . . ?
C8 C7 C12 C11 -0.4(13) . . . . ?
N3 C7 C12 C11 177.8(7) . . . . ?
C8 C7 C12 C28 -179.0(8) . . . . ?
N3 C7 C12 C28 -0.8(12) . . . . ?
N2 N1 C13 C14 92.1(9) . . . . ?
C1 N1 C13 C14 -87.2(10) . . . . ?
N2 N1 C13 C18 -89.0(9) . . . . ?
C1 N1 C13 C18 91.7(9) . . . . ?
C18 C13 C14 C15 1.2(13) . . . . ?
N1 C13 C14 C15 180.0(8) . . . . ?
C18 C13 C14 C22 179.4(8) . . . . ?
N1 C13 C14 C22 -1.8(12) . . . . ?
C13 C14 C15 C16 0.1(13) . . . . ?
C22 C14 C15 C16 -178.1(8) . . . . ?
C14 C15 C16 C17 -0.4(14) . . . . ?
C15 C16 C17 C18 -0.4(14) . . . . ?
C14 C13 C18 C17 -2.0(13) . . . . ?
N1 C13 C18 C17 179.2(8) . . . . ?
C14 C13 C18 C19 178.0(8) . . . . ?
N1 C13 C18 C19 -0.8(12) . . . . ?
C16 C17 C18 C13 1.6(13) . . . . ?
C16 C17 C18 C19 -178.5(8) . . . . ?
C13 C18 C19 C21 -115.6(9) . . . . ?
C17 C18 C19 C21 64.5(11) . . . . ?
C13 C18 C19 C20 120.3(9) . . . . ?
C17 C18 C19 C20 -59.7(11) . . . . ?
C15 C14 C22 C24 -59.3(12) . . . . ?
C13 C14 C22 C24 122.5(10) . . . . ?
C15 C14 C22 C23 64.5(12) . . . . ?
C13 C14 C22 C23 -113.7(10) . . . . ?
C9 C8 C25 C26 52.4(12) . . . . ?
C7 C8 C25 C26 -128.2(10) . . . . ?
C9 C8 C25 C27 -72.2(11) . . . . ?
C7 C8 C25 C27 107.1(10) . . . . ?
C11 C12 C28 C29 66.2(11) . . . . ?
C7 C12 C28 C29 -115.3(9) . . . . ?
C11 C12 C28 C30 -57.0(11) . . . . ?
C7 C12 C28 C30 121.6(9) . . . . ?
